data_7019129
loop_
_publ_author_name
'Hicks, Jamie'
'Ring, Sam P.'
'Patmore, Nathan J.'

_publ_section_title
;
 Tuning the electronic structure of Mo-Mo quadruple bonds by N for O for S
 substitution.
;
_journal_issue 22
_journal_name_full 'Dalton transactions (Cambridge, England : 2003)'
_journal_page_first 6641
_journal_page_last 6650
_journal_paper_doi 10.1039/c2dt30234a
_journal_volume 41
_journal_year 2012
_chemical_formula_moiety 'C36 H20 Mo2 O8, 2(C4 H8 O)'
_chemical_formula_sum 'C44 H36 Mo2 O10'
_chemical_formula_weight 916.61
_chemical_name_systematic
;
?
;
_space_group_IT_number 14
_symmetry_cell_setting monoclinic
_symmetry_space_group_name_Hall '-P 2ybc'
_symmetry_space_group_name_H-M 'P 1 21/c 1'
_atom_sites_solution_hydrogens geom
_atom_sites_solution_primary direct
_atom_sites_solution_secondary difmap
_audit_creation_method SHELXL-97
_cell_angle_alpha 90.00
_cell_angle_beta 90.032(2)
_cell_angle_gamma 90.00
_cell_formula_units_Z 4
_cell_length_a 18.8160(6)
_cell_length_b 12.8292(4)
_cell_length_c 17.2278(5)
_cell_measurement_reflns_used 9886
_cell_measurement_temperature 150(2)
_cell_measurement_theta_max 27.462
_cell_measurement_theta_min 2.165
_cell_volume 4158.7(2)
_computing_cell_refinement 'Bruker SMART'
_computing_data_collection 'Bruker SMART'
_computing_data_reduction 'Bruker SAINT'
_computing_molecular_graphics 'Bruker SHELXTL'
_computing_publication_material 'Bruker SHELXTL'
_computing_structure_refinement 'SHELXL-97 (Sheldrick, 1997)'
_computing_structure_solution 'Bruker SHELXTL'
_diffrn_ambient_temperature 150(2)
_diffrn_measured_fraction_theta_full 0.998
_diffrn_measured_fraction_theta_max 0.998
_diffrn_measurement_device_type 'CCD area detector'
_diffrn_measurement_method 'phi and omega scans'
_diffrn_radiation_monochromator graphite
_diffrn_radiation_source 'fine-focus sealed tube'
_diffrn_radiation_type MoK\a
_diffrn_radiation_wavelength 0.71073
_diffrn_reflns_av_R_equivalents 0.0396
_diffrn_reflns_av_sigmaI/netI 0.0289
_diffrn_reflns_limit_h_max 24
_diffrn_reflns_limit_h_min -24
_diffrn_reflns_limit_k_max 16
_diffrn_reflns_limit_k_min -16
_diffrn_reflns_limit_l_max 22
_diffrn_reflns_limit_l_min -22
_diffrn_reflns_number 53498
_diffrn_reflns_theta_full 27.50
_diffrn_reflns_theta_max 27.50
_diffrn_reflns_theta_min 1.08
_exptl_absorpt_coefficient_mu 0.659
_exptl_absorpt_correction_T_max 0.9431
_exptl_absorpt_correction_T_min 0.8740
_exptl_absorpt_correction_type multi-scan
_exptl_absorpt_process_details sadabs
_exptl_crystal_colour orange
_exptl_crystal_density_diffrn 1.464
_exptl_crystal_density_method 'not measured'
_exptl_crystal_description block
_exptl_crystal_F_000 1856
_exptl_crystal_size_max 0.21
_exptl_crystal_size_mid 0.17
_exptl_crystal_size_min 0.09
_refine_diff_density_max 1.154
_refine_diff_density_min -1.493
_refine_diff_density_rms 0.120
_refine_ls_extinction_method none
_refine_ls_goodness_of_fit_ref 1.271
_refine_ls_hydrogen_treatment constr
_refine_ls_matrix_type full
_refine_ls_number_parameters 499
_refine_ls_number_reflns 9550
_refine_ls_number_restraints 14
_refine_ls_restrained_S_all 1.275
_refine_ls_R_factor_all 0.0668
_refine_ls_R_factor_gt 0.0596
_refine_ls_shift/su_max 0.001
_refine_ls_shift/su_mean 0.000
_refine_ls_structure_factor_coef Fsqd
_refine_ls_weighting_details 'calc w=1/[\s^2^(Fo^2^)+(0.0000P)^2^+29.9170P] where P=(Fo^2^+2Fc^2^)/3'
_refine_ls_weighting_scheme calc
_refine_ls_wR_factor_gt 0.1406
_refine_ls_wR_factor_ref 0.1434
_reflns_number_gt 8426
_reflns_number_total 9550
_reflns_threshold_expression >2sigma(I)
_cod_data_source_file c2dt30234a.txt
_cod_data_source_block Mo2OO(THF)2
_cod_original_sg_symbol_H-M 'P 21/c'
_cod_database_code 7019129

loop_
_symmetry_equiv_pos_as_xyz
'x, y, z'
'-x, y+1/2, -z+1/2'
'-x, -y, -z'
'x, -y-1/2, z-1/2'

loop_
_atom_site_label
_atom_site_type_symbol
_atom_site_fract_x
_atom_site_fract_y
_atom_site_fract_z
_atom_site_U_iso_or_equiv
_atom_site_adp_type
_atom_site_occupancy
_atom_site_symmetry_multiplicity
_atom_site_calc_flag
_atom_site_refinement_flags
_atom_site_disorder_assembly
_atom_site_disorder_group
Mo1 Mo 0.28092(2) 0.54851(4) 0.30739(2) 0.02129(11) Uani 1 1 d . . .
Mo2 Mo 0.22149(2) 0.50953(4) 0.20759(2) 0.02136(11) Uani 1 1 d . . .
O1 O 0.24106(19) 0.7020(3) 0.3052(2) 0.0253(8) Uani 1 1 d . . .
O2 O 0.17809(19) 0.6601(3) 0.2000(2) 0.0265(8) Uani 1 1 d . . .
O3 O 0.1983(2) 0.5007(3) 0.3811(2) 0.0313(9) Uani 1 1 d . . .
O4 O 0.13466(19) 0.4604(3) 0.2740(2) 0.0279(8) Uani 1 1 d . . .
O5 O 0.32427(19) 0.3980(3) 0.3148(2) 0.0283(8) Uani 1 1 d . . .
O6 O 0.26162(19) 0.3554(3) 0.2090(2) 0.0267(8) Uani 1 1 d . . .
O7 O 0.36810(19) 0.5968(3) 0.2410(2) 0.0272(8) Uani 1 1 d . . .
O8 O 0.3053(2) 0.5565(3) 0.1338(2) 0.0310(9) Uani 1 1 d . . .
O9 O 0.3430(3) 0.6125(6) 0.4294(3) 0.075(2) Uani 1 1 d . . .
O10 O 0.1681(3) 0.4561(5) 0.0769(3) 0.0621(16) Uani 1 1 d D . .
C1 C 0.1980(3) 0.7249(5) 0.2513(3) 0.0270(11) Uani 1 1 d . . .
C2 C 0.1695(3) 0.8297(5) 0.2483(3) 0.0302(12) Uani 1 1 d . . .
C3 C 0.1426(3) 0.9140(5) 0.2468(3) 0.0314(12) Uani 1 1 d . . .
C4 C 0.1105(3) 1.0157(4) 0.2483(3) 0.0292(12) Uani 1 1 d . . .
C5 C 0.1500(3) 1.1045(5) 0.2303(4) 0.0416(15) Uani 1 1 d . . .
H5 H 0.1980 1.0982 0.2140 0.050 Uiso 1 1 calc R . .
C6 C 0.1189(4) 1.2016(5) 0.2365(5) 0.0458(17) Uani 1 1 d . . .
H6 H 0.1458 1.2622 0.2245 0.055 Uiso 1 1 calc R . .
C7 C 0.0493(3) 1.2115(5) 0.2597(4) 0.0391(14) Uani 1 1 d . . .
H7 H 0.0287 1.2787 0.2652 0.047 Uiso 1 1 calc R . .
C8 C 0.0100(3) 1.1244(5) 0.2748(4) 0.0395(14) Uani 1 1 d . . .
H8 H -0.0385 1.1314 0.2894 0.047 Uiso 1 1 calc R . .
C9 C 0.0397(3) 1.0262(5) 0.2693(4) 0.0342(13) Uani 1 1 d . . .
H9 H 0.0118 0.9661 0.2797 0.041 Uiso 1 1 calc R . .
C10 C 0.1421(3) 0.4646(4) 0.3473(3) 0.0260(11) Uani 1 1 d . . .
C11 C 0.0853(3) 0.4245(5) 0.3959(4) 0.0363(13) Uani 1 1 d . . .
C12 C 0.0387(3) 0.3835(5) 0.4326(4) 0.0366(14) Uani 1 1 d . . .
C13 C -0.0164(3) 0.3330(5) 0.4751(3) 0.0321(12) Uani 1 1 d . . .
C14 C -0.0729(3) 0.2858(6) 0.4348(4) 0.0386(14) Uani 1 1 d . . .
H14 H -0.0757 0.2910 0.3799 0.046 Uiso 1 1 calc R . .
C15 C -0.1240(3) 0.2319(6) 0.4753(4) 0.0416(15) Uani 1 1 d . . .
H15 H -0.1616 0.1987 0.4481 0.050 Uiso 1 1 calc R . .
C16 C -0.1211(3) 0.2257(6) 0.5549(4) 0.0409(15) Uani 1 1 d . . .
H16 H -0.1573 0.1898 0.5824 0.049 Uiso 1 1 calc R . .
C17 C -0.0662(4) 0.2710(6) 0.5946(4) 0.0448(17) Uani 1 1 d . . .
H17 H -0.0641 0.2648 0.6495 0.054 Uiso 1 1 calc R . .
C18 C -0.0137(3) 0.3257(5) 0.5560(4) 0.0393(15) Uani 1 1 d . . .
H18 H 0.0238 0.3580 0.5841 0.047 Uiso 1 1 calc R . .
C19 C 0.3042(3) 0.3320(4) 0.2638(3) 0.0274(11) Uani 1 1 d . . .
C20 C 0.3322(3) 0.2270(5) 0.2666(3) 0.0307(12) Uani 1 1 d . . .
C21 C 0.3578(3) 0.1423(5) 0.2669(3) 0.0324(13) Uani 1 1 d . . .
C22 C 0.3901(3) 0.0399(4) 0.2659(3) 0.0303(12) Uani 1 1 d . . .
C23 C 0.3531(3) -0.0465(5) 0.2936(5) 0.0443(16) Uani 1 1 d . . .
H23 H 0.3066 -0.0385 0.3142 0.053 Uiso 1 1 calc R . .
C24 C 0.3845(4) -0.1439(5) 0.2910(5) 0.054(2) Uani 1 1 d . . .
H24 H 0.3596 -0.2027 0.3107 0.065 Uiso 1 1 calc R . .
C25 C 0.4512(4) -0.1561(5) 0.2603(4) 0.0451(17) Uani 1 1 d . . .
H25 H 0.4715 -0.2237 0.2566 0.054 Uiso 1 1 calc R . .
C26 C 0.4889(3) -0.0702(5) 0.2348(4) 0.0397(14) Uani 1 1 d . . .
H26 H 0.5359 -0.0783 0.2156 0.048 Uiso 1 1 calc R . .
C27 C 0.4581(3) 0.0272(5) 0.2374(4) 0.0352(13) Uani 1 1 d . . .
H27 H 0.4839 0.0861 0.2194 0.042 Uiso 1 1 calc R . .
C28 C 0.3610(3) 0.5913(4) 0.1673(3) 0.0257(11) Uani 1 1 d . . .
C29 C 0.4195(3) 0.6241(5) 0.1187(4) 0.0346(13) Uani 1 1 d . . .
C30 C 0.4678(3) 0.6513(5) 0.0788(3) 0.0341(13) Uani 1 1 d . . .
C31 C 0.5257(3) 0.6846(5) 0.0305(3) 0.0324(13) Uani 1 1 d . . .
C32 C 0.5314(4) 0.6478(6) -0.0454(4) 0.0422(15) Uani 1 1 d . . .
H32 H 0.4973 0.6004 -0.0656 0.051 Uiso 1 1 calc R . .
C33 C 0.5870(4) 0.6812(6) -0.0902(4) 0.0492(18) Uani 1 1 d . . .
H33 H 0.5914 0.6554 -0.1417 0.059 Uiso 1 1 calc R . .
C34 C 0.6367(3) 0.7512(6) -0.0627(4) 0.0449(17) Uani 1 1 d . . .
H34 H 0.6742 0.7745 -0.0952 0.054 Uiso 1 1 calc R . .
C35 C 0.6313(3) 0.7872(6) 0.0131(4) 0.0412(15) Uani 1 1 d . . .
H35 H 0.6658 0.8341 0.0331 0.049 Uiso 1 1 calc R . .
C36 C 0.5760(3) 0.7546(5) 0.0588(4) 0.0362(14) Uani 1 1 d . . .
H36 H 0.5719 0.7802 0.1104 0.043 Uiso 1 1 calc R . .
C37 C 0.4146(9) 0.5838(12) 0.4484(10) 0.046(4) Uiso 0.65(5) 1 d P A 3
H37A H 0.4480 0.6409 0.4355 0.055 Uiso 0.65(5) 1 calc PR A 3
H37B H 0.4290 0.5203 0.4198 0.055 Uiso 0.65(5) 1 calc PR A 3
C38 C 0.4138(10) 0.5635(12) 0.5361(9) 0.050(4) Uiso 0.65(5) 1 d P A 3
H38A H 0.4461 0.6121 0.5634 0.059 Uiso 0.65(5) 1 calc PR A 3
H38B H 0.4286 0.4910 0.5476 0.059 Uiso 0.65(5) 1 calc PR A 3
C39 C 0.3335(11) 0.582(2) 0.5616(12) 0.076(6) Uiso 0.65(5) 1 d P A 3
H39A H 0.3082 0.5154 0.5681 0.091 Uiso 0.65(5) 1 calc PR A 3
H39B H 0.3313 0.6216 0.6111 0.091 Uiso 0.65(5) 1 calc PR A 3
C40 C 0.3023(11) 0.643(2) 0.4985(11) 0.075(5) Uiso 0.65(5) 1 d P A 3
H40A H 0.3071 0.7187 0.5086 0.090 Uiso 0.65(5) 1 calc PR A 3
H40B H 0.2513 0.6260 0.4921 0.090 Uiso 0.65(5) 1 calc PR A 3
C37A C 0.4016(18) 0.578(2) 0.467(2) 0.053(8) Uiso 0.35(5) 1 d P A 4
H37C H 0.4419 0.6249 0.4546 0.064 Uiso 0.35(5) 1 calc PR A 4
H37D H 0.4136 0.5077 0.4480 0.064 Uiso 0.35(5) 1 calc PR A 4
C38A C 0.393(2) 0.575(2) 0.5479(18) 0.054(8) Uiso 0.35(5) 1 d P A 4
H38C H 0.3932 0.5013 0.5661 0.065 Uiso 0.35(5) 1 calc PR A 4
H38D H 0.4324 0.6122 0.5739 0.065 Uiso 0.35(5) 1 calc PR A 4
C39A C 0.328(2) 0.622(5) 0.565(3) 0.101(15) Uiso 0.35(5) 1 d P A 4
H39C H 0.3315 0.6710 0.6090 0.121 Uiso 0.35(5) 1 calc PR A 4
H39D H 0.2900 0.5702 0.5750 0.121 Uiso 0.35(5) 1 calc PR A 4
C40A C 0.3165(14) 0.680(2) 0.4861(14) 0.045(7) Uiso 0.35(5) 1 d P A 4
H40C H 0.2655 0.6941 0.4773 0.054 Uiso 0.35(5) 1 calc PR A 4
H40D H 0.3427 0.7468 0.4856 0.054 Uiso 0.35(5) 1 calc PR A 4
C41 C 0.2097(7) 0.4407(13) 0.0075(7) 0.067(4) Uiso 0.65(2) 1 d PD B 1
H41A H 0.2548 0.4033 0.0178 0.081 Uiso 0.65(2) 1 calc PR B 1
H41B H 0.2194 0.5067 -0.0203 0.081 Uiso 0.65(2) 1 calc PR B 1
C42 C 0.1525(8) 0.3696(12) -0.0359(10) 0.072(5) Uiso 0.65(2) 1 d PD B 1
H42A H 0.1624 0.3663 -0.0922 0.087 Uiso 0.65(2) 1 calc PR B 1
H42B H 0.1525 0.2979 -0.0145 0.087 Uiso 0.65(2) 1 calc PR B 1
C43 C 0.0805(9) 0.4245(14) -0.0201(8) 0.064(4) Uiso 0.65(2) 1 d PD B 1
H43A H 0.0762 0.4929 -0.0462 0.076 Uiso 0.65(2) 1 calc PR B 1
H43B H 0.0389 0.3801 -0.0321 0.076 Uiso 0.65(2) 1 calc PR B 1
C44 C 0.0954(7) 0.4333(18) 0.0659(9) 0.074(7) Uiso 0.65(2) 1 d PD B 1
H44A H 0.0659 0.4893 0.0887 0.088 Uiso 0.65(2) 1 calc PR B 1
H44B H 0.0833 0.3669 0.0921 0.088 Uiso 0.65(2) 1 calc PR B 1
C41A C 0.1989(13) 0.3747(19) 0.0295(12) 0.073(9) Uiso 0.35(2) 1 d PD B 2
H41C H 0.1787 0.3059 0.0434 0.088 Uiso 0.35(2) 1 calc PR B 2
H41D H 0.2511 0.3721 0.0364 0.088 Uiso 0.35(2) 1 calc PR B 2
C42A C 0.1794(14) 0.404(3) -0.0561(13) 0.071(8) Uiso 0.35(2) 1 d PD B 2
H42C H 0.1980 0.4721 -0.0738 0.085 Uiso 0.35(2) 1 calc PR B 2
H42D H 0.1881 0.3482 -0.0947 0.085 Uiso 0.35(2) 1 calc PR B 2
C43A C 0.1032(17) 0.407(3) -0.0230(15) 0.078(11) Uiso 0.35(2) 1 d PD B 2
H43C H 0.0849 0.3347 -0.0220 0.094 Uiso 0.35(2) 1 calc PR B 2
H43D H 0.0732 0.4466 -0.0599 0.094 Uiso 0.35(2) 1 calc PR B 2
C44A C 0.0917(7) 0.455(2) 0.0604(13) 0.041(7) Uiso 0.35(2) 1 d PD B 2
H44C H 0.0705 0.5260 0.0591 0.049 Uiso 0.35(2) 1 calc PR B 2
H44D H 0.0644 0.4093 0.0956 0.049 Uiso 0.35(2) 1 calc PR B 2

loop_
_atom_site_aniso_label
_atom_site_aniso_U_11
_atom_site_aniso_U_22
_atom_site_aniso_U_33
_atom_site_aniso_U_23
_atom_site_aniso_U_13
_atom_site_aniso_U_12
Mo1 0.0205(2) 0.0231(2) 0.0203(2) 0.00163(17) -0.00163(15) 0.00175(17)
Mo2 0.0203(2) 0.0236(2) 0.0201(2) 0.00155(17) -0.00152(15) 0.00159(17)
O1 0.0253(18) 0.0239(19) 0.0268(19) -0.0005(15) -0.0021(15) 0.0009(15)
O2 0.0231(18) 0.027(2) 0.0291(19) 0.0034(16) -0.0026(15) 0.0036(15)
O3 0.039(2) 0.027(2) 0.0276(19) 0.0053(16) 0.0075(16) 0.0026(17)
O4 0.0215(18) 0.028(2) 0.034(2) 0.0025(17) 0.0021(15) 0.0012(15)
O5 0.0241(18) 0.028(2) 0.032(2) 0.0021(16) -0.0056(15) 0.0034(16)
O6 0.0274(19) 0.024(2) 0.0286(19) 0.0003(16) -0.0003(15) 0.0044(15)
O7 0.0219(18) 0.030(2) 0.0301(19) 0.0010(16) 0.0000(15) 0.0013(15)
O8 0.033(2) 0.030(2) 0.029(2) 0.0028(17) 0.0084(16) 0.0006(17)
O9 0.068(4) 0.104(5) 0.053(3) -0.040(3) -0.034(3) 0.033(4)
O10 0.061(3) 0.091(4) 0.034(3) -0.023(3) -0.015(2) 0.021(3)
C1 0.021(2) 0.030(3) 0.031(3) 0.002(2) 0.004(2) 0.002(2)
C2 0.027(3) 0.030(3) 0.034(3) 0.003(2) 0.001(2) 0.001(2)
C3 0.026(3) 0.032(3) 0.036(3) 0.003(2) -0.001(2) -0.001(2)
C4 0.028(3) 0.025(3) 0.035(3) -0.001(2) -0.003(2) 0.001(2)
C5 0.028(3) 0.035(3) 0.061(4) 0.000(3) 0.002(3) -0.004(3)
C6 0.042(4) 0.026(3) 0.070(5) 0.009(3) -0.011(3) -0.006(3)
C7 0.039(3) 0.031(3) 0.047(4) -0.001(3) -0.011(3) 0.007(3)
C8 0.030(3) 0.033(3) 0.055(4) -0.001(3) -0.001(3) 0.007(3)
C9 0.028(3) 0.029(3) 0.046(3) 0.002(3) 0.001(2) -0.002(2)
C10 0.024(3) 0.021(3) 0.033(3) 0.005(2) 0.006(2) 0.003(2)
C11 0.033(3) 0.037(3) 0.039(3) 0.004(3) 0.009(3) -0.001(3)
C12 0.037(3) 0.038(3) 0.035(3) 0.004(3) 0.005(3) 0.003(3)
C13 0.032(3) 0.033(3) 0.031(3) 0.000(2) 0.007(2) 0.001(2)
C14 0.033(3) 0.053(4) 0.030(3) 0.000(3) 0.007(2) 0.002(3)
C15 0.034(3) 0.054(4) 0.037(3) -0.008(3) -0.001(3) -0.005(3)
C16 0.037(3) 0.052(4) 0.033(3) -0.001(3) 0.011(3) -0.014(3)
C17 0.044(4) 0.064(5) 0.027(3) -0.002(3) 0.007(3) -0.015(3)
C18 0.037(3) 0.047(4) 0.034(3) -0.003(3) -0.001(3) -0.012(3)
C19 0.021(2) 0.028(3) 0.033(3) 0.004(2) 0.003(2) 0.002(2)
C20 0.027(3) 0.031(3) 0.034(3) 0.003(2) 0.000(2) 0.002(2)
C21 0.028(3) 0.034(3) 0.035(3) 0.002(2) -0.002(2) 0.001(2)
C22 0.027(3) 0.024(3) 0.041(3) -0.002(2) -0.005(2) 0.001(2)
C23 0.027(3) 0.033(3) 0.072(5) 0.003(3) 0.003(3) 0.001(3)
C24 0.044(4) 0.026(3) 0.091(6) 0.009(4) -0.011(4) -0.006(3)
C25 0.044(4) 0.026(3) 0.065(5) -0.005(3) -0.017(3) 0.006(3)
C26 0.034(3) 0.039(4) 0.047(4) -0.008(3) -0.001(3) 0.009(3)
C27 0.028(3) 0.032(3) 0.046(3) -0.002(3) -0.001(2) -0.002(2)
C28 0.024(3) 0.025(3) 0.027(3) 0.003(2) 0.001(2) 0.001(2)
C29 0.027(3) 0.040(3) 0.036(3) 0.001(3) 0.002(2) -0.003(2)
C30 0.032(3) 0.037(3) 0.033(3) 0.002(3) 0.005(2) 0.001(3)
C31 0.027(3) 0.039(3) 0.031(3) 0.003(3) 0.006(2) 0.002(2)
C32 0.041(3) 0.047(4) 0.038(3) -0.004(3) 0.006(3) -0.012(3)
C33 0.046(4) 0.069(5) 0.033(3) -0.012(3) 0.011(3) -0.016(4)
C34 0.036(3) 0.063(5) 0.035(3) 0.001(3) 0.009(3) -0.015(3)
C35 0.034(3) 0.051(4) 0.039(3) -0.005(3) 0.001(3) -0.009(3)
C36 0.033(3) 0.046(4) 0.030(3) -0.002(3) 0.004(2) -0.002(3)

loop_
_atom_type_symbol
_atom_type_description
_atom_type_scat_dispersion_real
_atom_type_scat_dispersion_imag
_atom_type_scat_source
C C 0.0033 0.0016 'International Tables Vol C Tables 4.2.6.8 and 6.1.1.4'
H H 0.0000 0.0000 'International Tables Vol C Tables 4.2.6.8 and 6.1.1.4'
O O 0.0106 0.0060 'International Tables Vol C Tables 4.2.6.8 and 6.1.1.4'
Mo Mo -1.6832 0.6857 'International Tables Vol C Tables 4.2.6.8 and 6.1.1.4'

loop_
_geom_angle_atom_site_label_1
_geom_angle_atom_site_label_2
_geom_angle_atom_site_label_3
_geom_angle
O7 Mo1 O3 175.87(15)
O7 Mo1 O5 90.05(15)
O3 Mo1 O5 88.99(15)
O7 Mo1 O1 89.58(15)
O3 Mo1 O1 91.16(15)
O5 Mo1 O1 176.82(15)
O7 Mo1 Mo2 92.28(10)
O3 Mo1 Mo2 91.77(11)
O5 Mo1 Mo2 92.13(10)
O1 Mo1 Mo2 91.04(10)
O4 Mo2 O2 90.43(15)
O4 Mo2 Mo1 92.25(11)
O2 Mo2 Mo1 92.22(10)
O4 Mo2 O8 176.21(15)
O2 Mo2 O8 89.47(15)
Mo1 Mo2 O8 91.55(11)
O4 Mo2 O6 89.48(15)
O2 Mo2 O6 176.45(15)
Mo1 Mo2 O6 91.33(10)
O8 Mo2 O6 90.38(15)
C1 O1 Mo1 117.3(4)
C1 O2 Mo2 116.3(3)
C10 O3 Mo1 116.0(3)
C10 O4 Mo2 116.4(3)
C19 O5 Mo1 116.9(3)
C19 O6 Mo2 116.9(4)
C28 O7 Mo1 116.5(3)
C28 O8 Mo2 116.2(3)
C37A O9 C40A 98.9(17)
C40A O9 C37 109.5(13)
C37A O9 C40 97.0(18)
C37 O9 C40 111.9(11)
C44 O10 C41 112.7(9)
C44 O10 C41A 99.3(15)
C41 O10 C44A 111.8(10)
C41A O10 C44A 106.2(12)
O1 C1 O2 123.1(5)
O1 C1 C2 118.6(5)
O2 C1 C2 118.3(5)
C3 C2 C1 176.6(6)
C2 C3 C4 177.7(7)
C9 C4 C5 119.3(5)
C9 C4 C3 119.7(5)
C5 C4 C3 121.0(5)
C6 C5 C4 119.7(6)
C7 C6 C5 120.6(6)
C8 C7 C6 119.7(6)
C7 C8 C9 120.9(6)
C8 C9 C4 119.7(6)
O4 C10 O3 123.5(5)
O4 C10 C11 118.4(5)
O3 C10 C11 118.1(5)
C12 C11 C10 174.4(7)
C11 C12 C13 178.8(7)
C18 C13 C14 119.4(5)
C18 C13 C12 121.1(6)
C14 C13 C12 119.5(5)
C15 C14 C13 119.6(6)
C16 C15 C14 120.6(6)
C17 C16 C15 120.2(6)
C16 C17 C18 120.9(6)
C17 C18 C13 119.2(6)
O6 C19 O5 122.7(5)
O6 C19 C20 118.2(5)
O5 C19 C20 119.0(5)
C21 C20 C19 177.0(6)
C20 C21 C22 178.7(7)
C27 C22 C23 119.4(6)
C27 C22 C21 120.0(5)
C23 C22 C21 120.6(5)
C24 C23 C22 119.7(6)
C25 C24 C23 120.4(7)
C24 C25 C26 120.1(6)
C27 C26 C25 119.8(6)
C26 C27 C22 120.6(6)
O8 C28 O7 123.5(5)
O8 C28 C29 117.8(5)
O7 C28 C29 118.7(5)
C30 C29 C28 179.8(8)
C29 C30 C31 179.6(8)
C36 C31 C32 119.6(5)
C36 C31 C30 120.3(5)
C32 C31 C30 120.1(6)
C33 C32 C31 118.8(6)
C32 C33 C34 121.8(6)
C33 C34 C35 119.3(6)
C36 C35 C34 119.7(6)
C35 C36 C31 120.7(6)
O9 C37 C38 105.0(11)
C37 C38 C39 104.8(12)
C40 C39 C38 104.9(15)
C39 C40 O9 104.7(14)
O9 C37A C38A 113(2)
C39A C38A C37A 107(3)
C38A C39A C40A 98(3)
O9 C40A C39A 105(2)
O10 C41 C42 95.7(10)
C43 C42 C41 104.3(12)
C44 C43 C42 92.5(13)
O10 C44 C43 109.0(12)
O10 C41A C42A 105.4(16)
C43A C42A C41A 83(2)
C42A C43A C44A 118(2)
O10 C44A C43A 92.5(16)

loop_
_geom_bond_atom_site_label_1
_geom_bond_atom_site_label_2
_geom_bond_distance
Mo1 O7 2.094(4)
Mo1 O3 2.100(4)
Mo1 O5 2.101(4)
Mo1 O1 2.107(4)
Mo1 Mo2 2.1106(6)
Mo2 O4 2.092(4)
Mo2 O2 2.101(4)
Mo2 O8 2.114(4)
Mo2 O6 2.117(4)
O1 C1 1.266(6)
O2 C1 1.270(7)
O3 C10 1.292(7)
O4 C10 1.272(7)
O5 C19 1.277(7)
O6 C19 1.273(6)
O7 C28 1.278(6)
O8 C28 1.277(7)
O9 C37A 1.35(3)
O9 C40A 1.40(2)
O9 C37 1.435(16)
O9 C40 1.469(19)
O10 C44 1.412(12)
O10 C41 1.442(11)
O10 C41A 1.447(15)
O10 C44A 1.467(13)
C1 C2 1.449(8)
C2 C3 1.195(8)
C3 C4 1.437(8)
C4 C9 1.388(8)
C4 C5 1.395(8)
C5 C6 1.380(9)
C6 C7 1.375(9)
C7 C8 1.366(9)
C8 C9 1.382(8)
C10 C11 1.452(8)
C11 C12 1.202(8)
C12 C13 1.425(8)
C13 C18 1.399(8)
C13 C14 1.406(9)
C14 C15 1.375(9)
C15 C16 1.373(9)
C16 C17 1.369(9)
C17 C18 1.382(9)
C19 C20 1.448(8)
C20 C21 1.189(8)
C21 C22 1.447(8)
C22 C27 1.380(8)
C22 C23 1.393(9)
C23 C24 1.382(9)
C24 C25 1.371(10)
C25 C26 1.383(10)
C26 C27 1.378(9)
C28 C29 1.444(8)
C29 C30 1.192(8)
C30 C31 1.436(8)
C31 C36 1.393(9)
C31 C32 1.395(9)
C32 C33 1.369(9)
C33 C34 1.381(9)
C34 C35 1.388(9)
C35 C36 1.371(8)
C37 C38 1.53(2)
C38 C39 1.59(2)
C39 C40 1.46(3)
C37A C38A 1.40(4)
C38A C39A 1.40(5)
C39A C40A 1.56(5)
C41 C42 1.597(14)
C42 C43 1.550(19)
C43 C44 1.511(14)
C41A C42A 1.565(17)
C42A C43A 1.54(2)
C43A C44A 1.580(17)
